data_1565381
loop_
_publ_author_name
'Borys, Andryj M.'
'Clark, Ewan R.'
'Saines, Paul J.'
'Alberola, Antonio'
'Rawson, Jeremy M.'

_publ_section_title
;
 A short, versatile route towards benzothiadiazinyl radicals.
;
_journal_issue 1
_journal_name_full 'Chemical science'
_journal_page_first 149
_journal_page_last 158
_journal_paper_doi 10.1039/d1sc04248c
_journal_volume 13
_journal_year 2021
_chemical_formula_moiety 'Cl, C14 H10 Cl4 N3 S, Cl H'
_chemical_formula_sum 'C14 H11 Cl6 N3 S'
_chemical_formula_weight 466.02
_chemical_properties_physical Moisture-sensitive
_space_group_crystal_system triclinic
_space_group_IT_number 2
_space_group_name_Hall '-P 1'
_space_group_name_H-M_alt 'P -1'
_atom_sites_solution_hydrogens mixed
_atom_sites_solution_primary dual
_audit_creation_date 2018-06-25
_audit_creation_method
;
Olex2 1.2
(compiled 2018.05.29 svn.r3508 for OlexSys, GUI svn.r5506)
;
_audit_update_record
;
2021-08-03 deposited with the CCDC.	2021-11-23 downloaded from the CCDC.
;
_cell_angle_alpha 90.608(3)
_cell_angle_beta 101.838(3)
_cell_angle_gamma 105.699(2)
_cell_formula_units_Z 2
_cell_length_a 8.1354(2)
_cell_length_b 9.2414(2)
_cell_length_c 12.9459(6)
_cell_measurement_reflns_used 11291
_cell_measurement_temperature 100.0(5)
_cell_measurement_theta_max 75.5540
_cell_measurement_theta_min 4.9550
_cell_volume 914.81(5)
_computing_cell_refinement 'CrysAlisPro 1.171.38.41 (Rigaku OD, 2015)'
_computing_data_collection 'CrysAlisPro 1.171.38.41 (Rigaku OD, 2015)'
_computing_data_reduction 'CrysAlisPro 1.171.38.41 (Rigaku OD, 2015)'
_computing_molecular_graphics 'Olex2 (Dolomanov et al., 2009)'
_computing_publication_material 'Olex2 (Dolomanov et al., 2009)'
_computing_structure_refinement 'ShelXL (Sheldrick, 2015)'
_computing_structure_solution 'ShelXT (Sheldrick, 2015)'
_diffrn_ambient_environment N~2~
_diffrn_ambient_temperature 100.0(5)
_diffrn_detector 'CCD plate'
_diffrn_detector_area_resol_mean 5.2887
_diffrn_detector_type AtlasS2
_diffrn_measured_fraction_theta_full 1.000
_diffrn_measured_fraction_theta_max 1.000
_diffrn_measurement_details
;
List of Runs (angles in degrees, time in seconds):

  # Type    Start    End  Width  t~exp~   \w     \q     \k     \f   Frames
#--------------------------------------------------------------------------
  1  \w    -66.00  32.00   1.00    1.50    --  -41.91  38.00-150.00   98
  2  \w   -116.00 -17.00   1.00    1.50    --  -41.91 -38.00  30.00   99
  3  \w    -96.00  -2.00   1.00    1.50    --  -41.91 125.00 -60.00   94
  4  \w    -32.00  66.00   1.00    1.50    --   41.91 -38.00-120.00   98
  5  \w     23.00  98.00   1.00    1.50    --   41.91-125.00 -90.00   75
  6  \w     37.00 117.00   1.00    3.00    --  112.00-115.00 -46.00   80
  7  \w     84.00 178.00   1.00    3.00    --  112.00  30.00-120.00   94
  8  \w     36.00 145.00   1.00    3.00    --  112.00 -77.00 -90.00  109
  9  \w     29.00 109.00   1.00    3.00    --  112.00 -94.00-150.00   80
 10  \w     36.00 140.00   1.00    3.00    --  112.00 -30.00 -90.00  104
 11  \w     57.00 151.00   1.00    3.00    --  112.00 178.00 -90.00   94
 12  \w     36.00 116.00   1.00    3.00    --  112.00-111.00   0.00   80
 13  \w     29.00 109.00   1.00    3.00    --  112.00 -94.00  60.00   80
 14  \w     29.00 109.00   1.00    3.00    --  112.00 -94.00 120.00   80
 15  \w    100.00 178.00   1.00    3.00    --  112.00 111.00   0.00   78
 16  \w     36.00 116.00   1.00    3.00    --  112.00-111.00  90.00   80
 17  \w     79.00 178.00   1.00    3.00    --  112.00  77.00   0.00   99
 18  \w    100.00 178.00   1.00    3.00    --  112.00 111.00  60.00   78
 19  \w     29.00 109.00   1.00    3.00    --  112.00 -94.00 -90.00   80
 20  \w     86.00 178.00   1.00    3.00    --  112.00  45.00 150.00   92
 21  \w     39.00 138.00   1.00    3.00    --  112.00 -45.00  60.00   99
 22  \w    100.00 178.00   1.00    3.00    --  112.00 111.00-150.00   78
 23  \w     59.00 178.00   1.00    3.00    --  112.00  15.00 -30.00  119
 24  \w   -118.00  -9.00   1.00    1.50    --  -41.91 -77.00-150.00  109
 25  \w   -118.00  -9.00   1.00    1.50    --  -41.91 -77.00  30.00  109
 26  \w   -118.00  -9.00   1.00    1.50    --  -41.91 -77.00 -60.00  109
 27  \w     64.00 124.00   1.00    1.50    --   41.91 170.00-173.00   60
 28  \w      9.00 118.00   1.00    1.50    --   41.91  77.00-150.00  109
 29  \w     14.00 114.00   1.00    1.50    --   41.91  57.00 150.00  100
 30  \w     84.00 178.00   1.00    3.00    --  112.00  30.00  90.00   94
 31  \w     83.00 178.00   1.00    3.00    --  112.00  61.00-120.00   95
 32  \w     79.00 178.00   1.00    3.00    --  112.00  77.00 -90.00   99
 33  \w     79.00 178.00   1.00    3.00    --  112.00  77.00  30.00   99
 34  \w     83.00 178.00   1.00    3.00    --  112.00  61.00 -30.00   95
 35  \w     79.00 178.00   1.00    3.00    --  112.00  77.00  90.00   99
 36  \w     79.00 130.00   1.00    3.00    --  112.00  77.00  60.00   51
 37  \w     83.00 178.00   1.00    3.00    --  112.00  61.00-180.00   95
;
_diffrn_measurement_device 'four-circle diffractometer'
_diffrn_measurement_device_type 'SuperNova, Dual, Cu at zero, AtlasS2'
_diffrn_measurement_method '\w scans'
_diffrn_orient_matrix_type 'CrysAlisPro convention (1999,Acta A55,543-557)'
_diffrn_orient_matrix_UB_11 -0.0742465000
_diffrn_orient_matrix_UB_12 -0.0127934000
_diffrn_orient_matrix_UB_13 -0.1202340000
_diffrn_orient_matrix_UB_21 -0.0584930000
_diffrn_orient_matrix_UB_22 -0.1729592000
_diffrn_orient_matrix_UB_23 0.0011653000
_diffrn_orient_matrix_UB_31 -0.1779123000
_diffrn_orient_matrix_UB_32 0.0074203000
_diffrn_orient_matrix_UB_33 0.0199692000
_diffrn_radiation_monochromator mirror
_diffrn_radiation_probe x-ray
_diffrn_radiation_type CuK\a
_diffrn_radiation_wavelength 1.54184
_diffrn_reflns_av_R_equivalents 0.0586
_diffrn_reflns_av_unetI/netI 0.0322
_diffrn_reflns_Laue_measured_fraction_full 1.000
_diffrn_reflns_Laue_measured_fraction_max 1.000
_diffrn_reflns_limit_h_max 8
_diffrn_reflns_limit_h_min -9
_diffrn_reflns_limit_k_max 11
_diffrn_reflns_limit_k_min -11
_diffrn_reflns_limit_l_max 15
_diffrn_reflns_limit_l_min -15
_diffrn_reflns_number 17679
_diffrn_reflns_point_group_measured_fraction_full 1.000
_diffrn_reflns_point_group_measured_fraction_max 1.000
_diffrn_reflns_theta_full 67.684
_diffrn_reflns_theta_max 69.505
_diffrn_reflns_theta_min 3.497
_diffrn_source 'micro-focus sealed X-ray tube'
_diffrn_source_type 'SuperNova (Cu) X-ray Source'
_exptl_absorpt_coefficient_mu 9.662
_exptl_absorpt_correction_T_max 0.694
_exptl_absorpt_correction_T_min 0.174
_exptl_absorpt_correction_type gaussian
_exptl_absorpt_process_details
;
CrysAlisPro 1.171.38.41 (Rigaku Oxford Diffraction, 2015)
Numerical absorption correction based on gaussian integration over
			a multifaceted crystal model
Empirical absorption correction using spherical harmonics,
 implemented in SCALE3 ABSPACK scaling algorithm.
;
_exptl_crystal_colour 'light yellow'
_exptl_crystal_colour_modifier light
_exptl_crystal_colour_primary yellow
_exptl_crystal_density_diffrn 1.692
_exptl_crystal_description plank
_exptl_crystal_F_000 468
_exptl_crystal_size_max 0.393
_exptl_crystal_size_mid 0.097
_exptl_crystal_size_min 0.043
_refine_diff_density_max 1.328
_refine_diff_density_min -0.975
_refine_diff_density_rms 0.219
_refine_ls_extinction_method none
_refine_ls_goodness_of_fit_ref 1.209
_refine_ls_hydrogen_treatment mixed
_refine_ls_matrix_type full
_refine_ls_number_parameters 221
_refine_ls_number_reflns 3432
_refine_ls_number_restraints 0
_refine_ls_restrained_S_all 1.209
_refine_ls_R_factor_all 0.1028
_refine_ls_R_factor_gt 0.1019
_refine_ls_shift/su_max 0.000
_refine_ls_shift/su_mean 0.000
_refine_ls_structure_factor_coef Fsqd
_refine_ls_weighting_details 'w=1/[\s^2^(Fo^2^)+36.6427P] where P=(Fo^2^+2Fc^2^)/3'
_refine_ls_weighting_scheme calc
_refine_ls_wR_factor_gt 0.2915
_refine_ls_wR_factor_ref 0.2917
_reflns_Friedel_coverage 0.000
_reflns_number_gt 3306
_reflns_number_total 3432
_reflns_threshold_expression 'I > 2\s(I)'
_cod_data_source_file d1sc04248c2.cif
_cod_data_source_block abs-819-twin-r1_twin1_hklf4-rf
_cod_depositor_comments 'Adding full bibliography for 1565368--1565385.cif.'
_cod_database_code 1565381
_shelx_shelxl_version_number 2016/6
_chemical_oxdiff_formula 'N3 S1 Cl6 C14 H111'
_shelx_space_group_comment
;
The symmetry employed for this shelxl refinement is uniquely defined
by the following loop, which should always be used as a source of
symmetry information in preference to the above space-group names.
They are only intended as comments.
;
_reflns_odcompleteness_completeness 100.00
_reflns_odcompleteness_iscentric 1
_reflns_odcompleteness_theta 66.97
_olex2_refinement_description
;
1. Fixed Uiso
 At 1.2 times of:
  All C(H) groups, All C(H,H) groups, All N(H) groups
2.a Secondary CH2 refined with riding coordinates:
 C14(H14A,H14B), C13(H13A,H13B)
2.b Aromatic/amide H refined with riding coordinates:
 N3(H3), C11(H11), C5(H5), C6(H6), C3(H3A), C4(H4)
;
_olex2_submission_special_instructions 'No special instructions were received'
_oxdiff_exptl_absorpt_empirical_details
;
Empirical correction (ABSPACK) includes:
- Absorption correction using spherical harmonics
- Frame scaling
;
_oxdiff_exptl_absorpt_empirical_full_max 1.432
_oxdiff_exptl_absorpt_empirical_full_min 0.613

loop_
_space_group_symop_operation_xyz
'x, y, z'
'-x, -y, -z'

loop_
_atom_site_label
_atom_site_type_symbol
_atom_site_fract_x
_atom_site_fract_y
_atom_site_fract_z
_atom_site_U_iso_or_equiv
_atom_site_adp_type
_atom_site_occupancy
_atom_site_site_symmetry_order
_atom_site_calc_flag
_atom_site_refinement_flags_posn
_atom_site_refinement_flags_adp
_atom_site_refinement_flags_occupancy
_atom_site_disorder_assembly
_atom_site_disorder_group
Cl6 Cl 0.1488(3) 0.7459(3) 0.5225(2) 0.0251(6) Uani 1 1 d . . . . .
Cl1 Cl -0.0216(4) 0.3022(3) 0.0796(2) 0.0267(6) Uani 1 1 d . . . . .
S1 S -0.0408(3) 0.3704(3) 0.2421(2) 0.0184(6) Uani 1 1 d . . . . .
Cl3 Cl -0.3581(4) 0.8927(4) -0.0298(2) 0.0317(7) Uani 1 1 d . . . . .
Cl4 Cl -0.5939(3) 0.5756(4) 0.0942(2) 0.0265(7) Uani 1 1 d . . . . .
Cl2 Cl 0.0295(5) 1.0443(3) 0.3121(3) 0.0362(8) Uani 1 1 d . . . . .
Cl5 Cl 0.5066(5) 1.1504(4) 0.2940(3) 0.0443(9) Uani 1 1 d . . . . .
N2 N 0.1645(11) 0.6981(10) 0.2602(7) 0.0166(18) Uani 1 1 d . . . . .
N1 N 0.1483(12) 0.4438(10) 0.3080(7) 0.0187(19) Uani 1 1 d . . . . .
N3 N 0.7654(12) 0.7258(11) 0.4506(8) 0.024(2) Uani 1 1 d . . . . .
H3 H 0.874943 0.753704 0.479838 0.028 Uiso 1 1 calc R . . . .
C12 C -0.1260(13) 0.5204(12) 0.2072(8) 0.016(2) Uani 1 1 d . . . . .
C9 C -0.2623(14) 0.7601(13) 0.1475(8) 0.019(2) Uani 1 1 d . . . . .
C11 C -0.3043(14) 0.4926(13) 0.1686(9) 0.019(2) Uani 1 1 d . . . . .
H11 H -0.377987 0.394941 0.161385 0.023 Uiso 1 1 calc R . . . .
C2 C 0.4190(13) 0.6391(12) 0.3555(9) 0.018(2) Uani 1 1 d . . . . .
C1 C 0.2302(14) 0.5935(12) 0.3019(8) 0.018(2) Uani 1 1 d . . . . .
C7 C -0.0096(14) 0.6676(12) 0.2187(8) 0.018(2) Uani 1 1 d . . . . .
C8 C -0.0800(14) 0.7864(12) 0.1858(9) 0.019(2) Uani 1 1 d . . . . .
C5 C 0.6888(14) 0.5811(13) 0.4239(9) 0.021(2) Uani 1 1 d . . . . .
H5 H 0.752596 0.511091 0.437029 0.025 Uiso 1 1 calc R . . . .
C6 C 0.5136(14) 0.5349(12) 0.3765(8) 0.018(2) Uani 1 1 d . . . . .
H6 H 0.458602 0.433061 0.358480 0.022 Uiso 1 1 calc R . . . .
C3 C 0.5029(15) 0.7911(13) 0.3855(9) 0.023(2) Uani 1 1 d . . . . .
H3A H 0.441639 0.863080 0.373191 0.028 Uiso 1 1 calc R . . . .
C4 C 0.6774(15) 0.8324(13) 0.4336(10) 0.025(2) Uani 1 1 d . . . . .
H4 H 0.735316 0.933004 0.454555 0.030 Uiso 1 1 calc R . . . .
C10 C -0.3697(15) 0.6121(14) 0.1412(9) 0.022(2) Uani 1 1 d . . . . .
C14 C -0.3391(16) 0.8866(14) 0.1104(9) 0.024(2) Uani 1 1 d . . . . .
H14A H -0.264146 0.981604 0.145870 0.029 Uiso 1 1 calc R . . . .
H14B H -0.453311 0.870005 0.127137 0.029 Uiso 1 1 calc R . . . .
C13 C 0.0395(15) 0.9422(13) 0.1946(10) 0.024(2) Uani 1 1 d . . . . .
H13A H 0.005368 0.993987 0.132570 0.029 Uiso 1 1 calc R . . . .
H13B H 0.158346 0.937763 0.198408 0.029 Uiso 1 1 calc R . . . .
H5A H 0.741(16) 1.233(13) 0.323(9) 0.02(3) Uiso 1 1 d . . . . .

loop_
_atom_site_aniso_label
_atom_site_aniso_U_11
_atom_site_aniso_U_22
_atom_site_aniso_U_33
_atom_site_aniso_U_23
_atom_site_aniso_U_13
_atom_site_aniso_U_12
Cl6 0.0147(12) 0.0279(14) 0.0340(15) 0.0005(11) 0.0052(11) 0.0083(10)
Cl1 0.0270(14) 0.0216(14) 0.0314(15) -0.0035(11) 0.0038(12) 0.0089(11)
S1 0.0153(12) 0.0153(12) 0.0241(14) 0.0037(10) 0.0037(10) 0.0036(10)
Cl3 0.0354(17) 0.0375(17) 0.0284(15) 0.0078(12) 0.0063(12) 0.0205(13)
Cl4 0.0141(12) 0.0441(17) 0.0224(13) -0.0018(12) 0.0022(10) 0.0113(11)
Cl2 0.050(2) 0.0224(15) 0.0324(16) -0.0020(12) 0.0002(14) 0.0114(13)
Cl5 0.044(2) 0.0289(17) 0.046(2) 0.0072(14) -0.0096(16) 0.0013(14)
N2 0.017(4) 0.015(4) 0.018(4) 0.003(4) 0.002(4) 0.005(4)
N1 0.017(5) 0.017(5) 0.023(5) 0.002(4) 0.004(4) 0.006(4)
N3 0.011(4) 0.034(6) 0.026(5) -0.001(4) 0.004(4) 0.007(4)
C12 0.011(5) 0.019(5) 0.016(5) 0.002(4) 0.002(4) 0.002(4)
C9 0.018(5) 0.025(6) 0.016(5) -0.003(4) 0.001(4) 0.012(4)
C11 0.015(5) 0.020(6) 0.024(6) 0.001(4) 0.007(4) 0.005(4)
C2 0.012(5) 0.022(6) 0.022(5) 0.004(4) 0.005(4) 0.009(4)
C1 0.016(5) 0.021(6) 0.018(5) 0.006(4) 0.007(4) 0.005(4)
C7 0.014(5) 0.020(5) 0.019(5) 0.000(4) 0.001(4) 0.006(4)
C8 0.021(6) 0.021(6) 0.019(5) -0.004(4) 0.004(4) 0.012(5)
C5 0.016(5) 0.029(6) 0.024(6) 0.007(5) 0.006(4) 0.015(5)
C6 0.019(5) 0.020(5) 0.017(5) 0.005(4) 0.008(4) 0.003(4)
C3 0.022(6) 0.023(6) 0.027(6) 0.006(5) 0.008(5) 0.008(5)
C4 0.022(6) 0.021(6) 0.029(6) -0.001(5) 0.003(5) 0.003(5)
C10 0.018(6) 0.031(6) 0.017(5) -0.004(5) 0.000(4) 0.011(5)
C14 0.025(6) 0.027(6) 0.024(6) -0.001(5) 0.000(5) 0.015(5)
C13 0.021(6) 0.020(6) 0.034(7) 0.006(5) 0.005(5) 0.010(5)

loop_
_atom_type_symbol
_atom_type_description
_atom_type_scat_dispersion_real
_atom_type_scat_dispersion_imag
_atom_type_scat_source
C C 0.0181 0.0091 'International Tables Vol C Tables 4.2.6.8 and 6.1.1.4'
H H 0.0000 0.0000 'International Tables Vol C Tables 4.2.6.8 and 6.1.1.4'
Cl Cl 0.3639 0.7018 'International Tables Vol C Tables 4.2.6.8 and 6.1.1.4'
N N 0.0311 0.0180 'International Tables Vol C Tables 4.2.6.8 and 6.1.1.4'
S S 0.3331 0.5567 'International Tables Vol C Tables 4.2.6.8 and 6.1.1.4'

loop_
_exptl_crystal_face_index_h
_exptl_crystal_face_index_k
_exptl_crystal_face_index_l
_exptl_crystal_face_perp_dist
0 6 0 0.0442
0 -6 0 0.0497
-5 2 2 0.2019
0 0 8 0.0193
5 -2 -2 0.1830
0 0 -8 0.0211

loop_
_geom_angle_atom_site_label_1
_geom_angle_atom_site_label_2
_geom_angle_atom_site_label_3
_geom_angle
_geom_angle_site_symmetry_1
_geom_angle_site_symmetry_3
_geom_angle_publ_flag
N1 S1 Cl1 108.2(4) . . ?
N1 S1 C12 105.1(5) . . ?
C12 S1 Cl1 96.9(4) . . ?
C1 N2 C7 120.4(9) . . ?
C1 N1 S1 120.6(8) . . ?
C5 N3 H3 118.7 . . ?
C5 N3 C4 122.5(10) . . ?
C4 N3 H3 118.7 . . ?
C11 C12 S1 119.2(8) . . ?
C11 C12 C7 122.3(10) . . ?
C7 C12 S1 118.5(8) . . ?
C8 C9 C14 121.2(10) . . ?
C10 C9 C8 118.3(10) . . ?
C10 C9 C14 120.5(10) . . ?
C12 C11 H11 120.7 . . ?
C10 C11 C12 118.5(10) . . ?
C10 C11 H11 120.7 . . ?
C6 C2 C1 121.8(10) . . ?
C6 C2 C3 119.0(10) . . ?
C3 C2 C1 119.2(10) . . ?
N2 C1 N1 129.1(10) . . ?
N2 C1 C2 117.3(10) . . ?
N1 C1 C2 113.6(9) . . ?
N2 C7 C12 123.3(10) . . ?
N2 C7 C8 119.1(10) . . ?
C8 C7 C12 117.6(10) . . ?
C9 C8 C13 120.3(10) . . ?
C7 C8 C9 120.7(10) . . ?
C7 C8 C13 119.0(10) . . ?
N3 C5 H5 120.3 . . ?
N3 C5 C6 119.4(10) . . ?
C6 C5 H5 120.3 . . ?
C2 C6 H6 119.8 . . ?
C5 C6 C2 120.4(10) . . ?
C5 C6 H6 119.8 . . ?
C2 C3 H3A 120.6 . . ?
C4 C3 C2 118.8(11) . . ?
C4 C3 H3A 120.6 . . ?
N3 C4 C3 119.9(11) . . ?
N3 C4 H4 120.1 . . ?
C3 C4 H4 120.1 . . ?
C9 C10 Cl4 119.6(9) . . ?
C11 C10 Cl4 118.0(9) . . ?
C11 C10 C9 122.4(10) . . ?
Cl3 C14 H14A 109.9 . . ?
Cl3 C14 H14B 109.9 . . ?
C9 C14 Cl3 108.8(8) . . ?
C9 C14 H14A 109.9 . . ?
C9 C14 H14B 109.9 . . ?
H14A C14 H14B 108.3 . . ?
Cl2 C13 H13A 109.7 . . ?
Cl2 C13 H13B 109.7 . . ?
C8 C13 Cl2 109.8(8) . . ?
C8 C13 H13A 109.7 . . ?
C8 C13 H13B 109.7 . . ?
H13A C13 H13B 108.2 . . ?

loop_
_geom_bond_atom_site_label_1
_geom_bond_atom_site_label_2
_geom_bond_distance
_geom_bond_site_symmetry_2
_geom_bond_publ_flag
Cl1 S1 2.238(4) . ?
S1 N1 1.562(9) . ?
S1 C12 1.735(11) . ?
Cl3 C14 1.793(12) . ?
Cl4 C10 1.738(11) . ?
Cl2 C13 1.808(13) . ?
Cl5 H5A 1.81(12) . ?
N2 C1 1.298(14) . ?
N2 C7 1.357(14) . ?
N1 C1 1.374(14) . ?
N3 H3 0.8600 . ?
N3 C5 1.322(15) . ?
N3 C4 1.361(15) . ?
C12 C11 1.384(15) . ?
C12 C7 1.418(15) . ?
C9 C8 1.416(15) . ?
C9 C10 1.401(17) . ?
C9 C14 1.507(15) . ?
C11 H11 0.9300 . ?
C11 C10 1.370(16) . ?
C2 C1 1.492(15) . ?
C2 C6 1.383(15) . ?
C2 C3 1.397(16) . ?
C7 C8 1.402(15) . ?
C8 C13 1.491(16) . ?
C5 H5 0.9300 . ?
C5 C6 1.377(15) . ?
C6 H6 0.9300 . ?
C3 H3A 0.9300 . ?
C3 C4 1.374(16) . ?
C4 H4 0.9300 . ?
C14 H14A 0.9700 . ?
C14 H14B 0.9700 . ?
C13 H13A 0.9700 . ?
C13 H13B 0.9700 . ?

loop_
_exptl_oxdiff_crystal_face_indexfrac_h
_exptl_oxdiff_crystal_face_indexfrac_k
_exptl_oxdiff_crystal_face_indexfrac_l
_exptl_oxdiff_crystal_face_x
_exptl_oxdiff_crystal_face_y
_exptl_oxdiff_crystal_face_z
0.0164 5.7686 -0.4123 -0.0254 -0.9992 0.0317
0.0550 -5.7900 0.3708 0.0254 0.9986 -0.0453
-5.2571 1.8117 2.4210 0.0761 -0.0030 0.9971
-0.0810 -0.0610 8.2375 -0.9836 0.0249 0.1784
5.2775 -1.8261 -1.7437 -0.1588 0.0051 -0.9873
-0.0036 0.0903 -8.2111 0.9864 -0.0250 -0.1627
